data_4336192
loop_
_publ_author_name
'Arnaud Parrot'
'Guillaume Izzet'
'Lise-Marie Chamoreau'
'Anna Proust'
'Olivier Oms'
'Anne Dolbecq'
'Khadija Hakouk'
'Houda El Bekkachi'
'Philippe Deniard'
'R\'emi Dessapt'
'Pierre Mialane'

_publ_contact_author
;
      Pr P. Mialane
      Institut Lavoisier, ILV, UMR CNRS 8180
      Universit\'e de Versailles Saint-Quentin-en-Yvelines
      45 Avenue des Etats Unis
      78035 Versailles cedex
      France
;
_publ_contact_author_email mialane@chimie.uvsq.fr
_publ_contact_author_fax '(33) 1 39 25 43 81'
_publ_contact_author_phone '(33) 1 39 25 43 83'
_publ_section_title
;
 Photochromic Properties of Polyoxotungstates with Grafted Spiropyran
 Molecules
;
_journal_name_full 'Inorganic Chemistry'
_journal_page_first 11156
_journal_page_last 11163
_journal_paper_doi 10.1021/ic401380a
_journal_volume 52
_journal_year 2013
_chemical_formula_moiety '0.9(C25 H20 N2 O3), 0.1(C25 H21 Br1 N2 O3)'
_chemical_formula_sum 'C25 H20.1 Br0.1 N2 O3'
_chemical_formula_weight 404.52
_space_group_IT_number 14
_symmetry_cell_setting monoclinic
_symmetry_space_group_name_Hall '-P 2yn'
_symmetry_space_group_name_H-M 'P 1 21/n 1'
_atom_sites_solution_hydrogens geom
_atom_sites_solution_primary direct
_atom_sites_solution_secondary difmap
_audit_creation_method SHELXL-97
_cell_angle_alpha 90.00
_cell_angle_beta 108.7490(10)
_cell_angle_gamma 90.00
_cell_formula_units_Z 4
_cell_length_a 12.1197(6)
_cell_length_b 10.7416(5)
_cell_length_c 16.1456(8)
_cell_measurement_reflns_used 8653
_cell_measurement_temperature 200(1)
_cell_measurement_theta_max 29.89
_cell_measurement_theta_min 2.60
_cell_volume 1990.38(17)
_computing_cell_refinement 'Bruker SAINT'
_computing_data_collection 'Bruker APEX2'
_computing_data_reduction 'Bruker SAINT'
_computing_publication_material 'WinGX publication routines (Farrugia, 1999)'
_computing_structure_refinement 'SHELXL-97 (Sheldrick, 2008)'
_computing_structure_solution 'SIR92 (Giacovazzo et al, 1993)'
_diffrn_ambient_temperature 200(1)
_diffrn_detector_area_resol_mean 8.3333
_diffrn_measured_fraction_theta_full 0.994
_diffrn_measured_fraction_theta_max 0.994
_diffrn_measurement_device_type 'Bruker APEX-II CCD'
_diffrn_measurement_method '\f and \w scans'
_diffrn_radiation_monochromator 'curved graphite'
_diffrn_radiation_source 'fine-focus sealed tube'
_diffrn_radiation_type MoK\a
_diffrn_radiation_wavelength 0.71073
_diffrn_reflns_av_R_equivalents 0.0230
_diffrn_reflns_av_sigmaI/netI 0.0229
_diffrn_reflns_limit_h_max 17
_diffrn_reflns_limit_h_min -17
_diffrn_reflns_limit_k_max 15
_diffrn_reflns_limit_k_min -14
_diffrn_reflns_limit_l_max 22
_diffrn_reflns_limit_l_min -21
_diffrn_reflns_number 27827
_diffrn_reflns_theta_full 30.06
_diffrn_reflns_theta_max 30.06
_diffrn_reflns_theta_min 1.84
_diffrn_standards_decay_% 0
_diffrn_standards_number 0
_exptl_absorpt_coefficient_mu 0.289
_exptl_absorpt_correction_T_max 0.7460
_exptl_absorpt_correction_T_min 0.7127
_exptl_absorpt_correction_type multi-scan
_exptl_absorpt_process_details
; 
R.H. Blessing, Acta Cryst. (1995), A51, 33-38
;
_exptl_crystal_colour yellow
_exptl_crystal_density_diffrn 1.350
_exptl_crystal_description block
_exptl_crystal_F_000 846
_exptl_crystal_size_max 0.3
_exptl_crystal_size_mid 0.2
_exptl_crystal_size_min 0.2
_refine_diff_density_max 0.277
_refine_diff_density_min -0.227
_refine_diff_density_rms 0.044
_refine_ls_extinction_method none
_refine_ls_goodness_of_fit_ref 1.110
_refine_ls_hydrogen_treatment constr
_refine_ls_matrix_type full
_refine_ls_number_parameters 309
_refine_ls_number_reflns 5807
_refine_ls_number_restraints 0
_refine_ls_restrained_S_all 1.110
_refine_ls_R_factor_all 0.0712
_refine_ls_R_factor_gt 0.0514
_refine_ls_shift/su_max 0.000
_refine_ls_shift/su_mean 0.000
_refine_ls_structure_factor_coef Fsqd
_refine_ls_weighting_details 'calc w=1/[\s^2^(Fo^2^)+(0.0374P)^2^+1.2300P] where P=(Fo^2^+2Fc^2^)/3'
_refine_ls_weighting_scheme calc
_refine_ls_wR_factor_gt 0.1245
_refine_ls_wR_factor_ref 0.1324
_reflns_number_gt 4431
_reflns_number_total 5807
_reflns_threshold_expression >2\s(I)
_cod_data_source_file ic401380a_si_002.cif
_cod_data_source_block ap55
_cod_original_sg_symbol_H-M 'P 21/n'
_cod_original_formula_sum 'C25 H20.10 Br0.10 N2 O3'
_cod_database_code 4336192

loop_
_symmetry_equiv_pos_as_xyz
'x, y, z'
'-x+1/2, y+1/2, -z+1/2'
'-x, -y, -z'
'x-1/2, -y-1/2, z-1/2'

loop_
_atom_site_label
_atom_site_type_symbol
_atom_site_fract_x
_atom_site_fract_y
_atom_site_fract_z
_atom_site_U_iso_or_equiv
_atom_site_adp_type
_atom_site_occupancy
_atom_site_symmetry_multiplicity
_atom_site_calc_flag
_atom_site_refinement_flags
_atom_site_disorder_assembly
_atom_site_disorder_group
Br1 Br 0.5500(8) 0.2513(10) 0.6717(7) 0.087(3) Uani 0.10 1 d P A 2
O1 O 0.25423(10) 0.19146(10) 0.59805(7) 0.0302(2) Uani 1 1 d . . .
O2 O 0.33250(14) 0.42918(14) 0.27000(10) 0.0547(4) Uani 1 1 d . . .
O3 O 0.34008(12) 0.23437(14) 0.23902(9) 0.0466(3) Uani 1 1 d . . .
N1 N 0.36694(12) 0.03237(14) 0.68859(9) 0.0324(3) Uani 1 1 d . . .
N2 N 0.32563(13) 0.31804(16) 0.28625(10) 0.0377(3) Uani 1 1 d . B .
C1 C 0.25341(14) 0.06196(14) 0.62785(10) 0.0282(3) Uani 1 1 d . B .
C2 C 0.17266(13) 0.06289(15) 0.68723(10) 0.0276(3) Uani 1 1 d . . .
C3 C 0.26121(13) 0.09294(14) 0.77605(10) 0.0257(3) Uani 1 1 d . B .
C4 C 0.37135(14) 0.07122(15) 0.77220(10) 0.0285(3) Uani 1 1 d . B .
C5 C 0.07266(15) 0.15545(19) 0.65166(11) 0.0373(4) Uani 1 1 d . B .
H5A H 0.0148 0.1416 0.6796 0.056 Uiso 1 1 calc R . .
H5B H 0.0384 0.1440 0.5897 0.056 Uiso 1 1 calc R . .
H5C H 0.1021 0.2388 0.6634 0.056 Uiso 1 1 calc R . .
C6 C 0.12309(18) -0.06735(18) 0.69268(13) 0.0421(4) Uani 1 1 d . B .
H6A H 0.1850 -0.1274 0.7063 0.063 Uiso 1 1 calc R . .
H6B H 0.0663 -0.0879 0.6375 0.063 Uiso 1 1 calc R . .
H6C H 0.0870 -0.0682 0.7376 0.063 Uiso 1 1 calc R . .
C7A C 0.4715(2) 0.0368(3) 0.66139(16) 0.0429(5) Uani 0.90 1 d P B 1
H7A H 0.5303 -0.0175 0.6991 0.051 Uiso 0.90 1 calc PR B 1
H7B H 0.4520 0.0051 0.6022 0.051 Uiso 0.90 1 calc PR B 1
C8A C 0.51998(19) 0.1612(3) 0.66451(15) 0.0435(5) Uani 0.90 1 d P B 1
C9A C 0.5543(5) 0.2636(6) 0.6732(4) 0.0333(9) Uani 0.90 1 d P B 1
H9A H 0.5817 0.3451 0.6802 0.040 Uiso 0.90 1 calc PR B 1
C7B C 0.458(3) -0.029(3) 0.6751(16) 0.063(8) Uani 0.10 1 d P A 2
H7C H 0.4363 -0.1156 0.6618 0.076 Uiso 0.10 1 calc PR A 2
H7D H 0.5240 -0.0267 0.7282 0.076 Uiso 0.10 1 calc PR A 2
C8B C 0.493(2) 0.029(2) 0.5982(16) 0.059(6) Uani 0.10 1 d P A 2
H8 H 0.4804 -0.0226 0.5498 0.070 Uiso 0.10 1 calc PR A 2
C9B C 0.5339(17) 0.130(2) 0.5912(17) 0.057(6) Uani 0.10 1 d P A 2
H9B H 0.5578 0.1452 0.5428 0.069 Uiso 0.10 1 calc PR A 2
C10 C 0.24573(13) 0.12426(14) 0.85652(10) 0.0256(3) Uani 1 1 d . . .
C11 C 0.13597(14) 0.14610(17) 0.86820(11) 0.0335(4) Uani 1 1 d . B .
H11 H 0.0685 0.1408 0.8202 0.040 Uiso 1 1 calc R . .
C12 C 0.12737(16) 0.17471(18) 0.94834(12) 0.0391(4) Uani 1 1 d . . .
H12 H 0.0545 0.1894 0.9539 0.047 Uiso 1 1 calc R B .
C13 C 0.22761(17) 0.18217(16) 1.02263(11) 0.0365(4) Uani 1 1 d . B .
H13 H 0.2209 0.2009 1.0770 0.044 Uiso 1 1 calc R . .
C14 C 0.33428(15) 0.16185(15) 1.01435(10) 0.0330(4) Uani 1 1 d . . .
H14 H 0.4001 0.1666 1.0637 0.040 Uiso 1 1 calc R B .
C15 C 0.34755(14) 0.13359(14) 0.93222(10) 0.0282(3) Uani 1 1 d . B .
C16 C 0.45900(14) 0.11453(16) 0.92380(11) 0.0340(4) Uani 1 1 d . . .
H16 H 0.5248 0.1232 0.9728 0.041 Uiso 1 1 calc R B .
C17 C 0.47240(14) 0.08378(17) 0.84567(12) 0.0356(4) Uani 1 1 d . B .
H17 H 0.5461 0.0714 0.8409 0.043 Uiso 1 1 calc R . .
C18 C 0.22016(16) -0.02654(16) 0.55221(11) 0.0358(4) Uani 1 1 d . . .
H18 H 0.1958 -0.1062 0.5608 0.043 Uiso 1 1 calc R B .
C19 C 0.22395(16) 0.00360(16) 0.47360(11) 0.0355(4) Uani 1 1 d . B .
H19 H 0.2058 -0.0559 0.4294 0.043 Uiso 1 1 calc R . .
C20 C 0.25615(14) 0.12838(15) 0.45565(10) 0.0291(3) Uani 1 1 d . . .
C21 C 0.27470(14) 0.16203(16) 0.37809(10) 0.0308(3) Uani 1 1 d . B .
H21 H 0.2689 0.1031 0.3347 0.037 Uiso 1 1 calc R . .
C22 C 0.30192(14) 0.28446(16) 0.36619(10) 0.0305(3) Uani 1 1 d . . .
C23 C 0.30948(15) 0.37509(16) 0.42879(11) 0.0328(3) Uani 1 1 d . B .
H23 H 0.3253 0.4573 0.4184 0.039 Uiso 1 1 calc R . .
C24 C 0.29329(15) 0.34234(15) 0.50677(11) 0.0310(3) Uani 1 1 d . . .
H24 H 0.2987 0.4022 0.5495 0.037 Uiso 1 1 calc R B .
C25 C 0.26879(13) 0.21913(14) 0.52081(10) 0.0265(3) Uani 1 1 d . B .

loop_
_atom_site_aniso_label
_atom_site_aniso_U_11
_atom_site_aniso_U_22
_atom_site_aniso_U_33
_atom_site_aniso_U_23
_atom_site_aniso_U_13
_atom_site_aniso_U_12
Br1 0.059(4) 0.106(6) 0.085(5) -0.003(4) 0.010(3) -0.011(4)
O1 0.0438(6) 0.0206(5) 0.0293(5) -0.0019(4) 0.0161(5) -0.0011(5)
O2 0.0708(10) 0.0470(9) 0.0490(8) 0.0187(7) 0.0230(7) -0.0002(7)
O3 0.0505(8) 0.0602(9) 0.0335(7) -0.0003(6) 0.0194(6) -0.0001(7)
N1 0.0329(7) 0.0333(8) 0.0342(7) 0.0016(6) 0.0152(6) 0.0059(6)
N2 0.0338(7) 0.0459(9) 0.0327(7) 0.0079(6) 0.0097(6) -0.0001(6)
C1 0.0361(8) 0.0202(7) 0.0297(7) 0.0006(6) 0.0126(6) 0.0000(6)
C2 0.0293(7) 0.0270(8) 0.0268(7) -0.0005(6) 0.0095(6) -0.0025(6)
C3 0.0268(7) 0.0227(7) 0.0270(7) 0.0030(6) 0.0078(6) -0.0002(6)
C4 0.0291(7) 0.0246(7) 0.0326(8) 0.0052(6) 0.0112(6) 0.0039(6)
C5 0.0307(8) 0.0488(11) 0.0298(8) 0.0010(7) 0.0060(6) 0.0055(7)
C6 0.0496(11) 0.0371(10) 0.0431(10) -0.0061(8) 0.0199(8) -0.0155(8)
C7A 0.0374(11) 0.0541(15) 0.0439(12) 0.0027(11) 0.0225(9) 0.0139(11)
C8A 0.0290(10) 0.0639(16) 0.0409(11) 0.0062(11) 0.0157(8) -0.0005(11)
C9A 0.0257(19) 0.0402(19) 0.0345(19) -0.0069(15) 0.0104(15) -0.0050(14)
C7B 0.085(19) 0.059(16) 0.043(12) 0.002(11) 0.017(11) -0.039(15)
C8B 0.059(14) 0.067(16) 0.052(12) -0.021(11) 0.021(11) 0.004(12)
C9B 0.031(9) 0.070(16) 0.075(15) 0.036(13) 0.023(10) 0.011(10)
C10 0.0277(7) 0.0212(7) 0.0273(7) 0.0041(5) 0.0080(6) -0.0012(6)
C11 0.0289(8) 0.0400(9) 0.0313(8) 0.0015(7) 0.0093(6) -0.0007(7)
C12 0.0382(9) 0.0462(11) 0.0371(9) -0.0003(8) 0.0182(7) -0.0006(8)
C13 0.0512(10) 0.0320(9) 0.0292(8) 0.0002(7) 0.0168(7) -0.0050(8)
C14 0.0405(9) 0.0274(8) 0.0268(7) 0.0037(6) 0.0047(6) -0.0061(7)
C15 0.0308(7) 0.0239(7) 0.0276(7) 0.0054(6) 0.0061(6) -0.0033(6)
C16 0.0279(8) 0.0355(9) 0.0329(8) 0.0093(7) 0.0020(6) -0.0009(6)
C17 0.0249(7) 0.0402(10) 0.0407(9) 0.0101(7) 0.0090(6) 0.0052(7)
C18 0.0518(10) 0.0210(8) 0.0381(9) -0.0041(6) 0.0191(8) -0.0051(7)
C19 0.0488(10) 0.0246(8) 0.0341(8) -0.0076(6) 0.0149(7) -0.0050(7)
C20 0.0338(8) 0.0245(7) 0.0275(7) -0.0020(6) 0.0077(6) -0.0008(6)
C21 0.0339(8) 0.0304(8) 0.0267(7) -0.0031(6) 0.0078(6) 0.0007(6)
C22 0.0293(8) 0.0338(9) 0.0279(7) 0.0052(6) 0.0085(6) 0.0027(6)
C23 0.0351(8) 0.0259(8) 0.0382(8) 0.0056(6) 0.0128(7) 0.0027(6)
C24 0.0369(8) 0.0229(7) 0.0346(8) -0.0019(6) 0.0134(6) 0.0015(6)
C25 0.0283(7) 0.0244(7) 0.0270(7) 0.0000(6) 0.0091(6) 0.0018(6)

loop_
_atom_type_symbol
_atom_type_description
_atom_type_scat_dispersion_real
_atom_type_scat_dispersion_imag
_atom_type_scat_source
C C 0.0033 0.0016 'International Tables Vol C Tables 4.2.6.8 and 6.1.1.4'
H H 0.0000 0.0000 'International Tables Vol C Tables 4.2.6.8 and 6.1.1.4'
N N 0.0061 0.0033 'International Tables Vol C Tables 4.2.6.8 and 6.1.1.4'
O O 0.0106 0.0060 'International Tables Vol C Tables 4.2.6.8 and 6.1.1.4'
Br Br -0.2901 2.4595 'International Tables Vol C Tables 4.2.6.8 and 6.1.1.4'

loop_
_geom_angle_atom_site_label_1
_geom_angle_atom_site_label_2
_geom_angle_atom_site_label_3
_geom_angle
C25 O1 C1 121.82(12)
C7B N1 C4 121.2(11)
C7B N1 C1 129.8(11)
C4 N1 C1 108.80(13)
C4 N1 C7A 120.68(15)
C1 N1 C7A 120.97(15)
O3 N2 O2 123.02(16)
O3 N2 C22 118.56(15)
O2 N2 C22 118.41(16)
N1 C1 O1 108.93(13)
N1 C1 C18 111.21(14)
O1 C1 C18 111.19(13)
N1 C1 C2 103.34(12)
O1 C1 C2 105.29(12)
C18 C1 C2 116.34(14)
C3 C2 C5 116.67(13)
C3 C2 C6 108.01(13)
C5 C2 C6 109.65(14)
C3 C2 C1 100.76(12)
C5 C2 C1 110.36(13)
C6 C2 C1 111.10(13)
C4 C3 C10 119.98(14)
C4 C3 C2 108.75(13)
C10 C3 C2 130.90(14)
C3 C4 N1 110.97(14)
C3 C4 C17 122.56(15)
N1 C4 C17 126.44(15)
C8A C7A N1 113.39(18)
C9A C8A C7A 173.5(3)
N1 C7B C8B 112(2)
C9B C8B C7B 131(2)
C8B C9B Br1 122(2)
C3 C10 C11 124.62(14)
C3 C10 C15 117.94(14)
C11 C10 C15 117.44(14)
C12 C11 C10 121.48(15)
C11 C12 C13 120.79(17)
C14 C13 C12 119.62(16)
C13 C14 C15 121.55(15)
C16 C15 C14 121.26(14)
C16 C15 C10 119.63(14)
C14 C15 C10 119.11(15)
C17 C16 C15 121.68(15)
C16 C17 C4 118.15(15)
C19 C18 C1 122.90(15)
C18 C19 C20 120.75(15)
C21 C20 C25 118.93(15)
C21 C20 C19 123.51(15)
C25 C20 C19 117.56(14)
C22 C21 C20 119.15(15)
C21 C22 C23 121.96(15)
C21 C22 N2 118.85(15)
C23 C22 N2 119.18(15)
C24 C23 C22 119.40(15)
C23 C24 C25 119.44(15)
O1 C25 C24 117.32(14)
O1 C25 C20 121.62(14)
C24 C25 C20 121.02(14)

loop_
_geom_bond_atom_site_label_1
_geom_bond_atom_site_label_2
_geom_bond_distance
Br1 C9B 1.81(3)
O1 C25 1.3476(19)
O1 C1 1.4730(19)
O2 N2 1.231(2)
O3 N2 1.227(2)
N1 C7B 1.36(3)
N1 C4 1.397(2)
N1 C1 1.445(2)
N1 C7A 1.469(3)
N2 C22 1.455(2)
C1 C18 1.497(2)
C1 C2 1.575(2)
C2 C3 1.524(2)
C2 C5 1.530(2)
C2 C6 1.536(2)
C3 C4 1.376(2)
C3 C10 1.412(2)
C4 C17 1.411(2)
C7A C8A 1.454(4)
C8A C9A 1.168(7)
C7B C8B 1.57(3)
C8B C9B 1.21(3)
C10 C11 1.422(2)
C10 C15 1.434(2)
C11 C12 1.366(2)
C12 C13 1.409(3)
C13 C14 1.359(3)
C14 C15 1.419(2)
C15 C16 1.415(2)
C16 C17 1.363(3)
C18 C19 1.325(2)
C19 C20 1.451(2)
C20 C21 1.389(2)
C20 C25 1.406(2)
C21 C22 1.384(2)
C22 C23 1.385(2)
C23 C24 1.381(2)
C24 C25 1.391(2)
